data_4107028
loop_
_publ_author_name
'Soji Shimizu'
'Akito Miura'
'Samson Khene'
'Tebello Nyokong'
'Nagao Kobayashi'

_publ_section_title
;
 Chiral 1,2-Subnaphthalocyanines
;
_journal_name_full 'Journal of the American Chemical Society'
_journal_page_first 17322
_journal_page_last 17328
_journal_paper_doi 10.1021/ja2052667
_journal_volume 133
_journal_year 2011
_chemical_formula_moiety 'C42 H23 B N6 O '
_chemical_formula_sum 'C42 H23 B N6 O'
_chemical_formula_weight 638.49
_space_group_IT_number 14
_symmetry_cell_setting monoclinic
_symmetry_Int_Tables_number 14
_symmetry_space_group_name_Hall '-P 2yn'
_symmetry_space_group_name_H-M 'P 1 21/n 1'
_cell_angle_alpha 90.0000
_cell_angle_beta 91.985(8)
_cell_angle_gamma 90.0000
_cell_formula_units_Z 4
_cell_length_a 10.304(6)
_cell_length_b 17.641(10)
_cell_length_c 16.769(10)
_cell_measurement_reflns_used 6193
_cell_measurement_temperature 173.0
_cell_measurement_theta_max 27.4
_cell_measurement_theta_min 3.0
_cell_volume 3046(3)
_computing_cell_refinement CrystalClear
_computing_data_collection CrystalClear
_computing_data_reduction CrystalStructure
_computing_publication_material 'CrystalStructure 3.8'
_computing_structure_refinement CRYSTALS
_computing_structure_solution SHELXS97
_diffrn_ambient_temperature 173.0
_diffrn_detector_area_resol_mean 7.31
_diffrn_measured_fraction_theta_full 0.995
_diffrn_measured_fraction_theta_max 0.995
_diffrn_measurement_device_type 'Rigaku Saturn'
_diffrn_measurement_method \w
_diffrn_radiation_type 'Mo K\a'
_diffrn_radiation_wavelength 0.71070
_diffrn_reflns_av_R_equivalents 0.156
_diffrn_reflns_limit_h_max 13
_diffrn_reflns_limit_h_min -13
_diffrn_reflns_limit_k_max 22
_diffrn_reflns_limit_k_min -22
_diffrn_reflns_limit_l_max 21
_diffrn_reflns_limit_l_min -21
_diffrn_reflns_number 43770
_diffrn_reflns_theta_full 27.40
_diffrn_reflns_theta_max 27.40
_exptl_absorpt_coefficient_mu 0.086
_exptl_absorpt_correction_T_max 0.983
_exptl_absorpt_correction_T_min 0.979
_exptl_absorpt_correction_type numerical
_exptl_absorpt_process_details
;
    Higashi, T. (1999). Program for Absorption Correction.
    Rigaku Corporation, Tokyo, Japan.
;
_exptl_crystal_colour red
_exptl_crystal_density_diffrn 1.392
_exptl_crystal_description prism
_exptl_crystal_F_000 1320.00
_exptl_crystal_size_max 0.26
_exptl_crystal_size_mid 0.20
_exptl_crystal_size_min 0.07
_refine_diff_density_max 0.90
_refine_diff_density_min -0.81
_refine_ls_extinction_method none
_refine_ls_goodness_of_fit_ref 0.966
_refine_ls_hydrogen_treatment refall
_refine_ls_number_parameters 474
_refine_ls_number_reflns 6895
_refine_ls_R_factor_gt 0.0667
_refine_ls_shift/su_max 0.0000
_refine_ls_structure_factor_coef Fsqd
_refine_ls_weighting_details 'w = 1/[1.0000\s(Fo^2^)]/(4Fo^2^)'
_refine_ls_weighting_scheme calc
_refine_ls_wR_factor_ref 0.1224
_reflns_number_gt 2148
_reflns_number_total 6895
_reflns_threshold_expression F^2^>2.0\s(F^2^)
_cod_data_source_file ja2052667_si_004.cif
_cod_data_source_block '__a'
_cod_original_formula_sum 'C42 H23 B N6 O '
_cod_database_code 4107028

loop_
_symmetry_equiv_pos_site_id
_symmetry_equiv_pos_as_xyz
1 +X,+Y,+Z
2 1/2-X,1/2+Y,1/2-Z
3 -X,-Y,-Z
4 1/2+X,1/2-Y,1/2+Z

loop_
_atom_site_label
_atom_site_type_symbol
_atom_site_fract_x
_atom_site_fract_y
_atom_site_fract_z
_atom_site_U_iso_or_equiv
_atom_site_adp_type
_atom_site_occupancy
_atom_site_symmetry_multiplicity
_atom_site_calc_flag
_atom_site_refinement_flags
O1 O 0.4593(2) 0.14830(18) 0.19247(18) 0.0506(10) Uani 1.00 1 d .
N1 N 0.4306(3) 0.0768(2) 0.3117(2) 0.0414(12) Uani 1.00 1 d .
N2 N 0.5618(3) 0.1500(2) 0.4031(2) 0.0414(12) Uani 1.00 1 d .
N3 N 0.3925(3) 0.2074(2) 0.3220(2) 0.0390(11) Uani 1.00 1 d .
N4 N 0.1734(3) 0.2506(2) 0.3000(2) 0.0414(12) Uani 1.00 1 d .
N5 N 0.2409(3) 0.1278(2) 0.2541(2) 0.0420(12) Uani 1.00 1 d .
N6 N 0.2599(3) -0.0069(2) 0.2723(2) 0.0424(12) Uani 1.00 1 d .
C1 C 0.3784(4) 0.0056(2) 0.3047(2) 0.0384(14) Uani 1.00 1 d .
C2 C 0.5278(4) 0.0828(2) 0.3703(2) 0.0404(14) Uani 1.00 1 d .
C3 C 0.4859(4) 0.2102(2) 0.3834(2) 0.0412(15) Uani 1.00 1 d .
C4 C 0.2946(4) 0.2604(2) 0.3323(2) 0.0409(14) Uani 1.00 1 d .
C5 C 0.1460(4) 0.1829(2) 0.2658(2) 0.0422(15) Uani 1.00 1 d .
C6 C 0.1893(4) 0.0554(2) 0.2536(2) 0.0435(15) Uani 1.00 1 d .
C7 C 0.4671(4) -0.0431(2) 0.3512(2) 0.0422(15) Uani 1.00 1 d .
C8 C 0.4735(4) -0.1232(2) 0.3591(2) 0.0462(16) Uani 1.00 1 d .
C9 C 0.5718(4) -0.1531(2) 0.4055(2) 0.0518(16) Uani 1.00 1 d .
C10 C 0.6642(4) -0.1080(2) 0.4490(2) 0.0471(16) Uani 1.00 1 d .
C11 C 0.7636(4) -0.1400(3) 0.4981(2) 0.0587(18) Uani 1.00 1 d .
C12 C 0.8489(4) -0.0958(3) 0.5405(2) 0.0593(18) Uani 1.00 1 d .
C13 C 0.8420(4) -0.0164(3) 0.5346(2) 0.0549(17) Uani 1.00 1 d .
C14 C 0.7484(4) 0.0164(2) 0.4859(2) 0.0469(15) Uani 1.00 1 d .
C15 C 0.6570(4) -0.0276(2) 0.4434(2) 0.0363(14) Uani 1.00 1 d .
C16 C 0.5598(4) 0.0039(2) 0.3926(2) 0.0354(13) Uani 1.00 1 d .
C17 C 0.4608(4) 0.2809(2) 0.4255(2) 0.0401(14) Uani 1.00 1 d .
C18 C 0.5283(4) 0.3152(2) 0.4916(2) 0.0496(16) Uani 1.00 1 d .
C19 C 0.4749(4) 0.3805(2) 0.5232(2) 0.0480(16) Uani 1.00 1 d .
C20 C 0.3602(4) 0.4141(2) 0.4908(2) 0.0419(14) Uani 1.00 1 d .
C21 C 0.3142(4) 0.4819(2) 0.5234(2) 0.0515(17) Uani 1.00 1 d .
C22 C 0.2043(5) 0.5151(2) 0.4910(2) 0.0567(18) Uani 1.00 1 d .
C23 C 0.1347(4) 0.4817(2) 0.4269(2) 0.0534(17) Uani 1.00 1 d .
C24 C 0.1769(4) 0.4148(2) 0.3952(2) 0.0432(15) Uani 1.00 1 d .
C25 C 0.2903(4) 0.3798(2) 0.4256(2) 0.0343(13) Uani 1.00 1 d .
C26 C 0.3432(4) 0.3123(2) 0.3947(2) 0.0359(13) Uani 1.00 1 d .
C27 C 0.0226(4) 0.1450(2) 0.2535(2) 0.0405(14) Uani 1.00 1 d .
C28 C -0.1054(4) 0.1727(3) 0.2511(2) 0.0496(16) Uani 1.00 1 d .
C29 C -0.2055(4) 0.1232(3) 0.2385(2) 0.0522(17) Uani 1.00 1 d .
C30 C -0.1855(4) 0.0433(3) 0.2331(2) 0.0511(17) Uani 1.00 1 d .
C31 C -0.2895(4) -0.0088(3) 0.2190(2) 0.0579(18) Uani 1.00 1 d .
C32 C -0.2693(4) -0.0863(3) 0.2133(2) 0.0606(19) Uani 1.00 1 d .
C33 C -0.1431(5) -0.1145(3) 0.2237(3) 0.070(2) Uani 1.00 1 d .
C34 C -0.0382(4) -0.0663(2) 0.2339(2) 0.0548(17) Uani 1.00 1 d .
C35 C -0.0565(4) 0.0115(2) 0.2377(2) 0.0468(16) Uani 1.00 1 d .
C36 C 0.4325(4) 0.1929(2) 0.1264(2) 0.0487(16) Uani 1.00 1 d .
C37 C 0.5020(5) 0.1770(2) 0.0596(3) 0.0642(19) Uani 1.00 1 d .
C38 C 0.4700(5) 0.2183(3) -0.0117(3) 0.069(2) Uani 1.00 1 d .
C39 C 0.3807(4) 0.2732(3) -0.0140(3) 0.066(2) Uani 1.00 1 d .
C40 C 0.3211(5) 0.2924(3) 0.0557(3) 0.081(2) Uani 1.00 1 d .
C41 C 0.3485(4) 0.2515(3) 0.1255(2) 0.0674(19) Uani 1.00 1 d .
C42 C 0.0472(4) 0.0650(2) 0.2468(2) 0.0452(15) Uani 1.00 1 d .
B1 B 0.3831(4) 0.1430(3) 0.2659(3) 0.0392(17) Uani 1.00 1 d .
H1 H 0.5809 -0.2066 0.4083 0.062 Uiso 1.00 1 c R
H2 H 0.7698 -0.1936 0.5026 0.070 Uiso 1.00 1 c R
H3 H 0.9145 -0.1185 0.5737 0.071 Uiso 1.00 1 c R
H4 H 0.9022 0.0140 0.5646 0.066 Uiso 1.00 1 c R
H5 H 0.7462 0.0701 0.4807 0.056 Uiso 1.00 1 c R
H6 H 0.5174 0.4034 0.5682 0.058 Uiso 1.00 1 c R
H7 H 0.3596 0.5047 0.5675 0.062 Uiso 1.00 1 c R
H8 H 0.1747 0.5615 0.5126 0.068 Uiso 1.00 1 c R
H9 H 0.0582 0.5054 0.4057 0.064 Uiso 1.00 1 c R
H10 H 0.1293 0.3917 0.3522 0.052 Uiso 1.00 1 c R
H11 H -0.1218 0.2250 0.2597 0.059 Uiso 1.00 1 c R
H12 H -0.2917 0.1420 0.2327 0.062 Uiso 1.00 1 c R
H13 H 0.0472 -0.0865 0.2387 0.066 Uiso 1.00 1 c R
H14 H 0.5674 0.1390 0.0612 0.078 Uiso 1.00 1 c R
H15 H 0.3583 0.2989 -0.0624 0.079 Uiso 1.00 1 c R
H16 H 0.3080 0.2648 0.1736 0.081 Uiso 1.00 1 c R
H17 H 0.4102 -0.1547 0.3332 0.056 Uiso 1.00 1 c R
H18 H 0.6063 0.2936 0.5131 0.059 Uiso 1.00 1 c R
H19 H -0.3753 0.0108 0.2139 0.070 Uiso 1.00 1 c R
H20 H -0.3401 -0.1197 0.2023 0.073 Uiso 1.00 1 c R
H21 H -0.1295 -0.1678 0.2242 0.084 Uiso 1.00 1 c R
H22 H 0.5136 0.2065 -0.0591 0.084 Uiso 1.00 1 c R
H23 H 0.2619 0.3337 0.0561 0.098 Uiso 1.00 1 c R

loop_
_atom_site_aniso_label
_atom_site_aniso_U_11
_atom_site_aniso_U_22
_atom_site_aniso_U_33
_atom_site_aniso_U_12
_atom_site_aniso_U_13
_atom_site_aniso_U_23
O1 0.051(2) 0.051(2) 0.050(2) 0.0181(17) 0.0059(16) 0.0067(17)
N1 0.041(2) 0.039(2) 0.044(2) 0.003(2) -0.0024(19) -0.007(2)
N2 0.039(2) 0.035(2) 0.050(2) 0.003(2) 0.0015(19) 0.001(2)
N3 0.043(2) 0.034(2) 0.040(2) 0.0015(19) 0.0006(19) -0.0004(19)
N4 0.041(2) 0.045(2) 0.039(2) 0.009(2) -0.0008(18) 0.0049(19)
N5 0.050(2) 0.038(2) 0.038(2) 0.001(2) 0.0004(19) -0.0018(19)
N6 0.042(2) 0.047(2) 0.038(2) 0.006(2) -0.0003(18) -0.0051(19)
C1 0.041(2) 0.039(3) 0.036(2) 0.002(2) 0.006(2) -0.007(2)
C2 0.033(2) 0.044(3) 0.045(2) 0.002(2) 0.011(2) 0.001(2)
C3 0.040(2) 0.040(3) 0.043(2) 0.000(2) -0.000(2) 0.003(2)
C4 0.042(3) 0.042(3) 0.039(2) 0.003(2) 0.002(2) 0.012(2)
C5 0.042(3) 0.049(3) 0.035(2) 0.005(2) 0.001(2) -0.001(2)
C6 0.044(3) 0.049(3) 0.037(2) 0.005(2) -0.003(2) -0.007(2)
C7 0.046(3) 0.041(3) 0.040(2) 0.006(2) 0.009(2) -0.002(2)
C8 0.040(3) 0.049(3) 0.050(3) -0.000(2) 0.011(2) 0.004(2)
C9 0.053(3) 0.047(3) 0.056(3) 0.009(2) 0.010(2) 0.014(2)
C10 0.042(3) 0.054(3) 0.045(3) -0.001(2) 0.001(2) 0.009(2)
C11 0.059(3) 0.055(3) 0.062(3) 0.003(3) -0.002(2) 0.024(3)
C12 0.048(3) 0.074(4) 0.056(3) 0.018(3) -0.004(2) 0.018(3)
C13 0.053(3) 0.060(3) 0.052(3) 0.006(3) 0.001(2) 0.000(2)
C14 0.040(2) 0.051(3) 0.050(3) 0.008(2) 0.001(2) 0.008(2)
C15 0.030(2) 0.045(3) 0.034(2) 0.010(2) 0.007(2) 0.008(2)
C16 0.036(2) 0.038(2) 0.033(2) 0.008(2) 0.008(2) 0.004(2)
C17 0.042(3) 0.035(3) 0.043(2) -0.004(2) 0.001(2) 0.006(2)
C18 0.047(3) 0.050(3) 0.052(3) -0.003(2) -0.008(2) 0.008(2)
C19 0.058(3) 0.040(3) 0.046(3) -0.009(2) 0.001(2) -0.002(2)
C20 0.048(3) 0.035(3) 0.042(2) -0.002(2) 0.002(2) 0.002(2)
C21 0.068(3) 0.047(3) 0.040(2) -0.002(2) 0.008(2) 0.004(2)
C22 0.073(3) 0.046(3) 0.051(3) 0.008(3) 0.003(2) -0.004(2)
C23 0.058(3) 0.056(3) 0.047(3) 0.012(2) 0.006(2) 0.004(2)
C24 0.048(3) 0.041(3) 0.041(2) 0.005(2) 0.010(2) 0.005(2)
C25 0.042(2) 0.029(2) 0.032(2) -0.001(2) 0.008(2) 0.005(2)
C26 0.041(2) 0.029(2) 0.037(2) -0.004(2) -0.000(2) 0.005(2)
C27 0.038(2) 0.052(3) 0.031(2) 0.004(2) -0.001(2) -0.007(2)
C28 0.042(3) 0.062(3) 0.044(2) 0.009(2) -0.004(2) -0.011(2)
C29 0.046(3) 0.066(4) 0.044(3) 0.010(3) 0.002(2) -0.010(2)
C30 0.050(3) 0.074(4) 0.029(2) -0.007(3) 0.004(2) -0.011(2)
C31 0.050(3) 0.084(4) 0.041(3) -0.011(3) 0.011(2) -0.013(3)
C32 0.044(3) 0.074(4) 0.065(3) -0.006(3) 0.014(2) -0.000(3)
C33 0.063(3) 0.060(4) 0.087(4) -0.007(3) 0.016(3) -0.017(3)
C34 0.042(3) 0.047(3) 0.076(3) -0.003(2) 0.006(2) -0.020(3)
C35 0.042(3) 0.060(3) 0.038(2) 0.004(2) -0.009(2) -0.014(2)
C36 0.051(3) 0.040(3) 0.054(3) 0.012(2) 0.005(2) 0.006(2)
C37 0.086(4) 0.045(3) 0.063(3) 0.008(3) 0.031(3) 0.008(3)
C38 0.091(4) 0.058(4) 0.060(3) -0.005(3) 0.024(3) 0.001(3)
C39 0.051(3) 0.084(4) 0.062(3) 0.011(3) 0.004(3) 0.028(3)
C40 0.075(4) 0.094(5) 0.076(4) 0.031(3) 0.024(3) 0.034(3)
C41 0.075(4) 0.085(4) 0.043(3) 0.037(3) 0.016(2) 0.016(3)
C42 0.045(3) 0.058(3) 0.033(2) 0.003(2) -0.002(2) -0.012(2)
B1 0.029(3) 0.043(3) 0.045(3) 0.006(2) 0.002(2) 0.000(2)

loop_
_atom_type_symbol
_atom_type_description
_atom_type_scat_dispersion_real
_atom_type_scat_dispersion_imag
_atom_type_scat_source
C C 0.003 0.002
;
International Tables for Crystallography
(1992, Vol. C, Tables 4.2.6.8 and 6.1.1.4)
;
H H 0.000 0.000
;
International Tables for Crystallography
(1992, Vol. C, Table 6.1.1.4)
;
B B 0.001 0.001
;
International Tables for Crystallography
(1992, Vol. C, Tables 4.2.6.8 and 6.1.1.4)
;
N N 0.006 0.003
;
International Tables for Crystallography
(1992, Vol. C, Tables 4.2.6.8 and 6.1.1.4)
;
O O 0.011 0.006
;
International Tables for Crystallography
(1992, Vol. C, Tables 4.2.6.8 and 6.1.1.4)
;

loop_
_geom_angle_atom_site_label_1
_geom_angle_atom_site_label_2
_geom_angle_atom_site_label_3
_geom_angle
_geom_angle_publ_flag
C(36) O(1) B(1) 127.2(3) yes
C(1) N(1) C(2) 113.8(3) yes
C(1) N(1) B(1) 124.0(3) yes
C(2) N(1) B(1) 122.0(3) yes
C(2) N(2) C(3) 116.8(3) yes
C(3) N(3) C(4) 111.8(3) yes
C(3) N(3) B(1) 122.0(3) yes
C(4) N(3) B(1) 124.4(3) yes
C(4) N(4) C(5) 117.3(3) yes
C(5) N(5) C(6) 111.8(3) yes
C(5) N(5) B(1) 122.9(3) yes
C(6) N(5) B(1) 122.8(3) yes
C(1) N(6) C(6) 115.9(3) yes
N(1) C(1) N(6) 122.5(3) yes
N(1) C(1) C(7) 104.9(3) yes
N(6) C(1) C(7) 131.7(4) yes
N(1) C(2) N(2) 122.0(4) yes
N(1) C(2) C(16) 105.0(3) yes
N(2) C(2) C(16) 132.3(3) yes
N(2) C(3) N(3) 122.2(3) yes
N(2) C(3) C(17) 131.5(3) yes
N(3) C(3) C(17) 105.1(3) yes
N(3) C(4) N(4) 121.8(3) yes
N(3) C(4) C(26) 106.1(3) yes
N(4) C(4) C(26) 130.7(4) yes
N(4) C(5) N(5) 122.5(3) yes
N(4) C(5) C(27) 129.8(4) yes
N(5) C(5) C(27) 105.9(3) yes
N(5) C(6) N(6) 123.1(3) yes
N(5) C(6) C(42) 106.0(4) yes
N(6) C(6) C(42) 129.6(4) yes
C(1) C(7) C(8) 131.4(4) yes
C(1) C(7) C(16) 108.3(3) yes
C(8) C(7) C(16) 120.3(3) yes
C(7) C(8) C(9) 118.0(4) yes
C(8) C(9) C(10) 123.2(4) yes
C(9) C(10) C(11) 122.4(4) yes
C(9) C(10) C(15) 119.4(4) yes
C(11) C(10) C(15) 118.2(4) yes
C(10) C(11) C(12) 121.3(4) yes
C(11) C(12) C(13) 120.4(4) yes
C(12) C(13) C(14) 119.7(4) yes
C(13) C(14) C(15) 121.2(4) yes
C(10) C(15) C(14) 119.2(3) yes
C(10) C(15) C(16) 117.9(3) yes
C(14) C(15) C(16) 122.9(4) yes
C(2) C(16) C(7) 106.6(3) yes
C(2) C(16) C(15) 132.4(3) yes
C(7) C(16) C(15) 121.0(4) yes
C(3) C(17) C(18) 130.5(4) yes
C(3) C(17) C(26) 108.8(3) yes
C(18) C(17) C(26) 120.5(4) yes
C(17) C(18) C(19) 117.4(4) yes
C(18) C(19) C(20) 122.5(4) yes
C(19) C(20) C(21) 119.8(4) yes
C(19) C(20) C(25) 120.8(4) yes
C(21) C(20) C(25) 119.5(4) yes
C(20) C(21) C(22) 119.6(4) yes
C(21) C(22) C(23) 121.3(4) yes
C(22) C(23) C(24) 119.9(4) yes
C(23) C(24) C(25) 120.7(3) yes
C(20) C(25) C(24) 119.0(3) yes
C(20) C(25) C(26) 116.6(3) yes
C(24) C(25) C(26) 124.4(3) yes
C(4) C(26) C(17) 106.4(3) yes
C(4) C(26) C(25) 131.3(3) yes
C(17) C(26) C(25) 122.2(3) yes
C(5) C(27) C(28) 131.5(4) yes
C(5) C(27) C(42) 108.0(3) yes
C(28) C(27) C(42) 120.4(4) yes
C(27) C(28) C(29) 119.1(4) yes
C(28) C(29) C(30) 122.1(4) yes
C(29) C(30) C(31) 122.5(4) yes
C(29) C(30) C(35) 121.0(4) yes
C(31) C(30) C(35) 116.4(4) yes
C(30) C(31) C(32) 122.2(4) yes
C(31) C(32) C(33) 118.9(4) yes
C(32) C(33) C(34) 121.1(5) yes
C(33) C(34) C(35) 120.5(4) yes
C(30) C(35) C(34) 120.5(4) yes
C(30) C(35) C(42) 115.7(4) yes
C(34) C(35) C(42) 123.8(4) yes
O(1) C(36) C(37) 116.1(4) yes
O(1) C(36) C(41) 123.9(4) yes
C(37) C(36) C(41) 120.0(4) yes
C(36) C(37) C(38) 117.6(4) yes
C(37) C(38) C(39) 122.2(5) yes
C(38) C(39) C(40) 118.6(5) yes
C(39) C(40) C(41) 120.0(5) yes
C(36) C(41) C(40) 121.1(4) yes
C(6) C(42) C(27) 106.5(4) yes
C(6) C(42) C(35) 132.0(4) yes
C(27) C(42) C(35) 121.5(4) yes
O(1) B(1) N(1) 107.8(3) yes
O(1) B(1) N(3) 117.1(4) yes
O(1) B(1) N(5) 116.4(3) yes
N(1) B(1) N(3) 105.3(3) yes
N(1) B(1) N(5) 103.5(3) yes
N(3) B(1) N(5) 105.4(3) yes
C(7) C(8) H(17) 120.6 no
C(9) C(8) H(17) 121.3 no
C(8) C(9) H(1) 118.9 no
C(10) C(9) H(1) 117.8 no
C(10) C(11) H(2) 119.3 no
C(12) C(11) H(2) 119.4 no
C(11) C(12) H(3) 120.0 no
C(13) C(12) H(3) 119.6 no
C(12) C(13) H(4) 119.6 no
C(14) C(13) H(4) 120.7 no
C(13) C(14) H(5) 119.3 no
C(15) C(14) H(5) 119.5 no
C(17) C(18) H(18) 120.7 no
C(19) C(18) H(18) 121.8 no
C(18) C(19) H(6) 118.7 no
C(20) C(19) H(6) 118.8 no
C(20) C(21) H(7) 120.0 no
C(22) C(21) H(7) 120.4 no
C(21) C(22) H(8) 119.2 no
C(23) C(22) H(8) 119.5 no
C(22) C(23) H(9) 119.9 no
C(24) C(23) H(9) 120.2 no
C(23) C(24) H(10) 120.1 no
C(25) C(24) H(10) 119.2 no
C(27) C(28) H(11) 120.3 no
C(29) C(28) H(11) 120.5 no
C(28) C(29) H(12) 119.5 no
C(30) C(29) H(12) 118.3 no
C(30) C(31) H(19) 118.2 no
C(32) C(31) H(19) 119.5 no
C(31) C(32) H(20) 120.5 no
C(33) C(32) H(20) 120.6 no
C(32) C(33) H(21) 119.3 no
C(34) C(33) H(21) 119.6 no
C(33) C(34) H(13) 119.9 no
C(35) C(34) H(13) 119.6 no
C(36) C(37) H(14) 120.6 no
C(38) C(37) H(14) 121.7 no
C(37) C(38) H(22) 119.1 no
C(39) C(38) H(22) 118.7 no
C(38) C(39) H(15) 121.1 no
C(40) C(39) H(15) 120.3 no
C(39) C(40) H(23) 119.9 no
C(41) C(40) H(23) 120.1 no
C(36) C(41) H(16) 118.7 no
C(40) C(41) H(16) 120.1 no

loop_
_geom_bond_atom_site_label_1
_geom_bond_atom_site_label_2
_geom_bond_distance
_geom_bond_publ_flag
O(1) C(36) 1.380(5) yes
O(1) B(1) 1.487(6) yes
N(1) C(1) 1.370(5) yes
N(1) C(2) 1.381(5) yes
N(1) B(1) 1.473(6) yes
N(2) C(2) 1.347(5) yes
N(2) C(3) 1.354(5) yes
N(3) C(3) 1.385(5) yes
N(3) C(4) 1.391(5) yes
N(3) B(1) 1.475(6) yes
N(4) C(4) 1.356(5) yes
N(4) C(5) 1.352(6) yes
N(5) C(5) 1.398(6) yes
N(5) C(6) 1.382(6) yes
N(5) B(1) 1.496(6) yes
N(6) C(1) 1.338(5) yes
N(6) C(6) 1.350(6) yes
C(1) C(7) 1.460(6) yes
C(2) C(16) 1.476(6) yes
C(3) C(17) 1.461(6) yes
C(4) C(26) 1.466(6) yes
C(5) C(27) 1.445(6) yes
C(6) C(42) 1.475(6) yes
C(7) C(8) 1.420(6) yes
C(7) C(16) 1.427(6) yes
C(8) C(9) 1.362(6) yes
C(9) C(10) 1.422(6) yes
C(10) C(11) 1.410(6) yes
C(10) C(15) 1.424(6) yes
C(11) C(12) 1.357(7) yes
C(12) C(13) 1.406(7) yes
C(13) C(14) 1.371(6) yes
C(14) C(15) 1.397(6) yes
C(15) C(16) 1.407(5) yes
C(17) C(18) 1.422(6) yes
C(17) C(26) 1.414(6) yes
C(18) C(19) 1.389(6) yes
C(19) C(20) 1.414(6) yes
C(20) C(21) 1.405(6) yes
C(20) C(25) 1.424(6) yes
C(21) C(22) 1.370(6) yes
C(22) C(23) 1.401(6) yes
C(23) C(24) 1.371(6) yes
C(24) C(25) 1.402(6) yes
C(25) C(26) 1.414(6) yes
C(27) C(28) 1.406(6) yes
C(27) C(42) 1.438(6) yes
C(28) C(29) 1.362(6) yes
C(29) C(30) 1.429(7) yes
C(30) C(31) 1.424(7) yes
C(30) C(35) 1.442(6) yes
C(31) C(32) 1.388(8) yes
C(32) C(33) 1.397(7) yes
C(33) C(34) 1.381(7) yes
C(34) C(35) 1.388(7) yes
C(35) C(42) 1.429(6) yes
C(36) C(37) 1.379(7) yes
C(36) C(41) 1.348(7) yes
C(37) C(38) 1.429(7) yes
C(38) C(39) 1.336(7) yes
C(39) C(40) 1.381(7) yes
C(40) C(41) 1.395(7) yes
C(8) H(17) 0.950 no
C(9) H(1) 0.950 no
C(11) H(2) 0.950 no
C(12) H(3) 0.950 no
C(13) H(4) 0.950 no
C(14) H(5) 0.950 no
C(18) H(18) 0.950 no
C(19) H(6) 0.950 no
C(21) H(7) 0.950 no
C(22) H(8) 0.950 no
C(23) H(9) 0.950 no
C(24) H(10) 0.950 no
C(28) H(11) 0.950 no
C(29) H(12) 0.950 no
C(31) H(19) 0.950 no
C(32) H(20) 0.950 no
C(33) H(21) 0.950 no
C(34) H(13) 0.950 no
C(37) H(14) 0.950 no
C(38) H(22) 0.950 no
C(39) H(15) 0.950 no
C(40) H(23) 0.950 no
C(41) H(16) 0.950 no

loop_
_geom_contact_atom_site_label_1
_geom_contact_atom_site_label_2
_geom_contact_distance
_geom_contact_site_symmetry_2
O(1) N(1) 2.391(4) .
O(1) N(3) 2.526(4) .
O(1) N(5) 2.534(4) .
O(1) C(1) 3.268(5) .
O(1) C(2) 3.252(5) .
O(1) C(3) 3.384(5) .
O(1) C(4) 3.545(5) .
O(1) C(5) 3.547(5) .
O(1) C(6) 3.417(5) .
O(1) C(29) 3.540(5) 1_655
O(1) C(37) 2.341(5) .
O(1) C(41) 2.407(6) .
N(1) O(1) 2.391(4) .
N(1) N(2) 2.386(5) .
N(1) N(3) 2.344(5) .
N(1) N(5) 2.331(5) .
N(1) N(6) 2.374(5) .
N(1) C(3) 2.695(5) .
N(1) C(4) 3.551(5) .
N(1) C(5) 3.541(5) .
N(1) C(6) 2.666(5) .
N(1) C(7) 2.244(6) .
N(1) C(16) 2.267(5) .
N(2) N(1) 2.386(5) .
N(2) N(3) 2.398(4) .
N(2) C(1) 3.544(5) .
N(2) C(4) 3.543(5) .
N(2) C(9) 3.537(5) 3_656
N(2) C(10) 3.538(5) 3_656
N(2) C(14) 3.315(5) .
N(2) C(15) 3.344(5) .
N(2) C(16) 2.583(5) .
N(2) C(17) 2.567(5) .
N(2) C(18) 3.295(6) .
N(2) B(1) 2.899(6) .
N(3) O(1) 2.526(4) .
N(3) N(1) 2.344(5) .
N(3) N(2) 2.398(4) .
N(3) N(4) 2.400(5) .
N(3) N(5) 2.363(5) .
N(3) C(1) 3.574(5) .
N(3) C(2) 2.710(5) .
N(3) C(5) 2.713(5) .
N(3) C(6) 3.566(5) .
N(3) C(17) 2.260(5) .
N(3) C(26) 2.284(5) .
N(3) C(36) 3.331(5) .
N(3) C(41) 3.401(5) .
N(4) N(3) 2.400(5) .
N(4) N(5) 2.411(5) .
N(4) C(3) 3.539(5) .
N(4) C(6) 3.536(6) .
N(4) C(24) 3.307(5) .
N(4) C(25) 3.302(5) .
N(4) C(26) 2.565(5) .
N(4) C(27) 2.533(5) .
N(4) C(28) 3.264(5) .
N(4) C(41) 3.490(6) .
N(4) B(1) 2.947(6) .
N(5) O(1) 2.534(4) .
N(5) N(1) 2.331(5) .
N(5) N(3) 2.363(5) .
N(5) N(4) 2.411(5) .
N(5) N(6) 2.403(5) .
N(5) C(1) 2.700(5) .
N(5) C(2) 3.572(5) .
N(5) C(3) 3.579(5) .
N(5) C(4) 2.730(5) .
N(5) C(27) 2.270(5) .
N(5) C(36) 3.177(6) .
N(5) C(41) 3.287(6) .
N(5) C(42) 2.282(6) .
N(6) N(1) 2.374(5) .
N(6) N(5) 2.403(5) .
N(6) C(2) 3.537(5) .
N(6) C(5) 3.548(6) .
N(6) C(7) 2.554(5) .
N(6) C(8) 3.309(5) .
N(6) C(13) 3.463(5) 3_656
N(6) C(23) 3.554(5) 2_545
N(6) C(24) 3.217(5) 2_545
N(6) C(34) 3.288(5) .
N(6) C(35) 3.308(5) .
N(6) C(42) 2.556(5) .
N(6) B(1) 2.938(6) .
C(1) O(1) 3.268(5) .
C(1) N(2) 3.544(5) .
C(1) N(3) 3.574(5) .
C(1) N(5) 2.700(5) .
C(1) C(2) 2.305(6) .
C(1) C(6) 2.278(6) .
C(1) C(8) 2.626(6) .
C(1) C(13) 3.590(6) 3_656
C(1) C(16) 2.340(5) .
C(1) B(1) 2.511(7) .
C(2) O(1) 3.252(5) .
C(2) N(3) 2.710(5) .
C(2) N(5) 3.572(5) .
C(2) N(6) 3.537(5) .
C(2) C(1) 2.305(6) .
C(2) C(3) 2.301(6) .
C(2) C(7) 2.327(6) .
C(2) C(14) 3.161(6) .
C(2) C(15) 2.637(6) .
C(2) C(31) 3.594(6) 1_655
C(2) B(1) 2.496(6) .
C(3) O(1) 3.384(5) .
C(3) N(1) 2.695(5) .
C(3) N(4) 3.539(5) .
C(3) N(5) 3.579(5) .
C(3) C(2) 2.301(6) .
C(3) C(4) 2.299(6) .
C(3) C(11) 3.528(6) 3_656
C(3) C(18) 2.618(6) .
C(3) C(26) 2.337(6) .
C(3) B(1) 2.503(6) .
C(4) O(1) 3.545(5) .
C(4) N(1) 3.551(5) .
C(4) N(2) 3.543(5) .
C(4) N(5) 2.730(5) .
C(4) C(3) 2.299(6) .
C(4) C(5) 2.312(6) .
C(4) C(17) 2.306(6) .
C(4) C(24) 3.177(6) .
C(4) C(25) 2.624(6) .
C(4) C(41) 3.535(6) .
C(4) B(1) 2.536(7) .
C(5) O(1) 3.547(5) .
C(5) N(1) 3.541(5) .
C(5) N(3) 2.713(5) .
C(5) N(6) 3.548(6) .
C(5) C(4) 2.312(6) .
C(5) C(6) 2.303(6) .
C(5) C(12) 3.592(6) 3_656
C(5) C(28) 2.600(6) .
C(5) C(41) 3.420(6) .
C(5) C(42) 2.332(6) .
C(5) B(1) 2.542(6) .
C(6) O(1) 3.417(5) .
C(6) N(1) 2.666(5) .
C(6) N(3) 3.566(5) .
C(6) N(4) 3.536(6) .
C(6) C(1) 2.278(6) .
C(6) C(5) 2.303(6) .
C(6) C(12) 3.562(6) 3_656
C(6) C(27) 2.334(6) .
C(6) C(34) 3.188(6) .
C(6) C(35) 2.653(6) .
C(6) B(1) 2.528(7) .
C(7) N(1) 2.244(6) .
C(7) N(6) 2.554(5) .
C(7) C(2) 2.327(6) .
C(7) C(9) 2.385(6) .
C(7) C(10) 2.810(6) .
C(7) C(15) 2.467(5) .
C(7) C(31) 3.457(6) 1_655
C(8) N(6) 3.309(5) .
C(8) C(1) 2.626(6) .
C(8) C(10) 2.449(6) .
C(8) C(15) 2.869(6) .
C(8) C(16) 2.469(6) .
C(9) N(2) 3.537(5) 3_656
C(9) C(7) 2.385(6) .
C(9) C(11) 2.482(6) .
C(9) C(15) 2.457(6) .
C(9) C(16) 2.780(6) .
C(9) C(18) 3.514(6) 3_656
C(10) N(2) 3.538(5) 3_656
C(10) C(7) 2.810(6) .
C(10) C(8) 2.449(6) .
C(10) C(12) 2.413(6) .
C(10) C(13) 2.802(6) .
C(10) C(14) 2.433(6) .
C(10) C(16) 2.425(6) .
C(11) C(3) 3.528(6) 3_656
C(11) C(9) 2.482(6) .
C(11) C(13) 2.399(7) .
C(11) C(14) 2.772(7) .
C(11) C(15) 2.432(6) .
C(12) C(5) 3.592(6) 3_656
C(12) C(6) 3.562(6) 3_656
C(12) C(10) 2.413(6) .
C(12) C(14) 2.401(7) .
C(12) C(15) 2.790(6) .
C(13) N(6) 3.463(5) 3_656
C(13) C(1) 3.590(6) 3_656
C(13) C(10) 2.802(6) .
C(13) C(11) 2.399(7) .
C(13) C(13) 3.541(6) 3_756
C(13) C(15) 2.411(6) .
C(14) N(2) 3.315(5) .
C(14) C(2) 3.161(6) .
C(14) C(10) 2.433(6) .
C(14) C(11) 2.772(7) .
C(14) C(12) 2.401(7) .
C(14) C(16) 2.463(5) .
C(15) N(2) 3.344(5) .
C(15) C(2) 2.637(6) .
C(15) C(7) 2.467(5) .
C(15) C(8) 2.869(6) .
C(15) C(9) 2.457(6) .
C(15) C(11) 2.432(6) .
C(15) C(12) 2.790(6) .
C(15) C(13) 2.411(6) .
C(16) N(1) 2.267(5) .
C(16) N(2) 2.583(5) .
C(16) C(1) 2.340(5) .
C(16) C(8) 2.469(6) .
C(16) C(9) 2.780(6) .
C(16) C(10) 2.425(6) .
C(16) C(14) 2.463(5) .
C(16) C(31) 3.352(6) 1_655
C(17) N(2) 2.567(5) .
C(17) N(3) 2.260(5) .
C(17) C(4) 2.306(6) .
C(17) C(19) 2.402(6) .
C(17) C(20) 2.805(6) .
C(17) C(25) 2.476(6) .
C(18) N(2) 3.295(6) .
C(18) C(3) 2.618(6) .
C(18) C(9) 3.514(6) 3_656
C(18) C(20) 2.457(6) .
C(18) C(25) 2.889(6) .
C(18) C(26) 2.462(5) .
C(19) C(17) 2.402(6) .
C(19) C(21) 2.439(6) .
C(19) C(21) 3.368(6) 3_666
C(19) C(25) 2.467(6) .
C(19) C(26) 2.780(6) .
C(20) C(17) 2.805(6) .
C(20) C(18) 2.457(6) .
C(20) C(22) 2.400(6) .
C(20) C(23) 2.793(6) .
C(20) C(24) 2.435(6) .
C(20) C(26) 2.414(6) .
C(21) C(19) 2.439(6) .
C(21) C(19) 3.368(6) 3_666
C(21) C(23) 2.415(6) .
C(21) C(24) 2.796(6) .
C(21) C(25) 2.444(6) .
C(21) C(30) 3.543(6) 4_555
C(21) C(31) 3.517(6) 4_555
C(22) C(20) 2.400(6) .
C(22) C(24) 2.399(6) .
C(22) C(25) 2.784(6) .
C(23) N(6) 3.554(5) 2_555
C(23) C(20) 2.793(6) .
C(23) C(21) 2.415(6) .
C(23) C(25) 2.410(6) .
C(24) N(4) 3.307(5) .
C(24) N(6) 3.217(5) 2_555
C(24) C(4) 3.177(6) .
C(24) C(20) 2.435(6) .
C(24) C(21) 2.796(6) .
C(24) C(22) 2.399(6) .
C(24) C(26) 2.492(6) .
C(24) C(38) 3.567(7) 4_455
C(25) N(4) 3.302(5) .
C(25) C(4) 2.624(6) .
C(25) C(17) 2.476(6) .
C(25) C(18) 2.889(6) .
C(25) C(19) 2.467(6) .
C(25) C(21) 2.444(6) .
C(25) C(22) 2.784(6) .
C(25) C(23) 2.410(6) .
C(26) N(3) 2.284(5) .
C(26) N(4) 2.565(5) .
C(26) C(3) 2.337(6) .
C(26) C(18) 2.462(5) .
C(26) C(19) 2.780(6) .
C(26) C(20) 2.414(6) .
C(26) C(24) 2.492(6) .
C(27) N(4) 2.533(5) .
C(27) N(5) 2.270(5) .
C(27) C(6) 2.334(6) .
C(27) C(29) 2.386(6) .
C(27) C(30) 2.807(6) .
C(27) C(35) 2.502(6) .
C(28) N(4) 3.264(5) .
C(28) C(5) 2.600(6) .
C(28) C(30) 2.442(7) .
C(28) C(35) 2.897(7) .
C(28) C(42) 2.468(6) .
C(29) O(1) 3.540(5) 1_455
C(29) C(27) 2.386(6) .
C(29) C(31) 2.501(7) .
C(29) C(35) 2.498(7) .
C(29) C(42) 2.798(6) .
C(30) C(21) 3.543(6) 4_454
C(30) C(27) 2.807(6) .
C(30) C(28) 2.442(7) .
C(30) C(32) 2.462(7) .
C(30) C(33) 2.823(7) .
C(30) C(34) 2.458(7) .
C(30) C(42) 2.431(6) .
C(31) C(2) 3.594(6) 1_455
C(31) C(7) 3.457(6) 1_455
C(31) C(16) 3.352(6) 1_455
C(31) C(21) 3.517(6) 4_454
C(31) C(29) 2.501(7) .
C(31) C(33) 2.399(7) .
C(31) C(34) 2.784(6) .
C(31) C(35) 2.437(6) .
C(32) C(30) 2.462(7) .
C(32) C(34) 2.420(6) .
C(32) C(35) 2.810(7) .
C(33) C(30) 2.823(7) .
C(33) C(31) 2.399(7) .
C(33) C(35) 2.404(7) .
C(34) N(6) 3.288(5) .
C(34) C(6) 3.188(6) .
C(34) C(30) 2.458(7) .
C(34) C(31) 2.784(6) .
C(34) C(32) 2.420(6) .
C(34) C(42) 2.485(7) .
C(35) N(6) 3.308(5) .
C(35) C(6) 2.653(6) .
C(35) C(27) 2.502(6) .
C(35) C(28) 2.897(7) .
C(35) C(29) 2.498(7) .
C(35) C(31) 2.437(6) .
C(35) C(32) 2.810(7) .
C(35) C(33) 2.404(7) .
C(36) N(3) 3.331(5) .
C(36) N(5) 3.177(6) .
C(36) C(38) 2.403(7) .
C(36) C(39) 2.783(7) .
C(36) C(40) 2.389(7) .
C(36) B(1) 2.568(7) .
C(37) O(1) 2.341(5) .
C(37) C(39) 2.422(7) .
C(37) C(40) 2.760(7) .
C(37) C(41) 2.361(7) .
C(38) C(24) 3.567(7) 4_554
C(38) C(36) 2.403(7) .
C(38) C(40) 2.337(7) .
C(38) C(41) 2.721(7) .
C(39) C(36) 2.783(7) .
C(39) C(37) 2.422(7) .
C(39) C(41) 2.405(7) .
C(40) C(36) 2.389(7) .
C(40) C(37) 2.760(7) .
C(40) C(38) 2.337(7) .
C(41) O(1) 2.407(6) .
C(41) N(3) 3.401(5) .
C(41) N(4) 3.490(6) .
C(41) N(5) 3.287(6) .
C(41) C(4) 3.535(6) .
C(41) C(5) 3.420(6) .
C(41) C(37) 2.361(7) .
C(41) C(38) 2.721(7) .
C(41) C(39) 2.405(7) .
C(41) B(1) 3.046(7) .
C(42) N(5) 2.282(6) .
C(42) N(6) 2.556(5) .
C(42) C(5) 2.332(6) .
C(42) C(28) 2.468(6) .
C(42) C(29) 2.798(6) .
C(42) C(30) 2.431(6) .
C(42) C(34) 2.485(7) .
B(1) N(2) 2.899(6) .
B(1) N(4) 2.947(6) .
B(1) N(6) 2.938(6) .
B(1) C(1) 2.511(7) .
B(1) C(2) 2.496(6) .
B(1) C(3) 2.503(6) .
B(1) C(4) 2.536(7) .
B(1) C(5) 2.542(6) .
B(1) C(6) 2.528(7) .
B(1) C(36) 2.568(7) .
B(1) C(41) 3.046(7) .
O(1) H(9) 3.013 2_545
O(1) H(12) 2.632 1_655
O(1) H(14) 2.507 .
O(1) H(16) 2.593 .
O(1) H(19) 2.979 1_655
N(1) H(12) 3.396 1_655
N(1) H(19) 2.876 1_655
N(2) H(5) 2.668 .
N(2) H(12) 3.281 1_655
N(2) H(15) 3.219 4_555
N(2) H(18) 3.160 .
N(2) H(23) 3.249 4_555
N(3) H(2) 3.442 3_656
N(3) H(16) 2.799 .
N(3) H(21) 3.398 2_555
N(4) H(2) 3.491 3_656
N(4) H(3) 3.297 3_656
N(4) H(10) 2.682 .
N(4) H(11) 3.126 .
N(4) H(16) 2.586 .
N(4) H(17) 2.897 2_555
N(4) H(22) 3.022 4_455
N(5) H(3) 3.354 3_656
N(5) H(16) 2.866 .
N(6) H(4) 3.256 3_656
N(6) H(9) 3.586 2_545
N(6) H(10) 3.003 2_545
N(6) H(13) 2.647 .
N(6) H(17) 3.182 .
C(1) H(10) 3.308 2_545
C(1) H(17) 2.884 .
C(1) H(19) 3.005 1_655
C(2) H(5) 2.873 .
C(2) H(12) 3.190 1_655
C(2) H(19) 3.109 1_655
C(3) H(1) 3.585 3_656
C(3) H(2) 3.323 3_656
C(3) H(18) 2.873 .
C(3) H(21) 3.202 2_555
C(4) H(2) 3.102 3_656
C(4) H(10) 2.901 .
C(4) H(13) 3.392 2_555
C(4) H(16) 2.672 .
C(4) H(22) 3.521 4_455
C(5) H(3) 3.006 3_656
C(5) H(11) 2.856 .
C(5) H(16) 2.729 .
C(5) H(17) 3.353 2_555
C(6) H(3) 3.314 3_656
C(6) H(4) 3.447 3_656
C(6) H(6) 3.598 4_454
C(6) H(13) 2.906 .
C(7) H(1) 3.246 .
C(7) H(17) 2.073 .
C(7) H(19) 3.017 1_655
C(7) H(20) 3.515 1_655
C(8) H(1) 2.002 .
C(8) H(16) 3.537 2_545
C(8) H(20) 3.311 1_655
C(8) H(23) 2.953 2_545
C(9) H(2) 2.663 .
C(9) H(11) 3.558 2_545
C(9) H(17) 2.025 .
C(9) H(18) 3.399 3_656
C(9) H(23) 3.528 2_545
C(10) H(1) 2.046 .
C(10) H(2) 2.050 .
C(10) H(3) 3.269 .
C(10) H(5) 3.292 .
C(10) H(17) 3.308 .
C(11) H(1) 2.645 .
C(11) H(3) 2.008 .
C(11) H(4) 3.249 .
C(12) H(2) 2.003 .
C(12) H(4) 2.050 .
C(12) H(4) 3.476 3_756
C(12) H(5) 3.258 .
C(12) H(15) 3.552 2_645
C(13) H(2) 3.255 .
C(13) H(3) 2.049 .
C(13) H(4) 3.165 3_756
C(13) H(5) 2.014 .
C(13) H(23) 3.350 4_555
C(14) H(3) 3.255 .
C(14) H(4) 2.028 .
C(14) H(15) 3.552 4_555
C(14) H(23) 2.896 4_555
C(15) H(1) 3.302 .
C(15) H(2) 3.292 .
C(15) H(4) 3.271 .
C(15) H(5) 2.040 .
C(16) H(5) 2.653 .
C(16) H(17) 3.329 .
C(16) H(19) 3.095 1_655
C(17) H(1) 3.122 3_656
C(17) H(2) 3.109 3_656
C(17) H(6) 3.262 .
C(17) H(18) 2.075 .
C(17) H(21) 3.232 2_555
C(18) H(1) 2.808 3_656
C(18) H(6) 2.024 .
C(18) H(7) 3.534 3_666
C(19) H(1) 3.332 3_656
C(19) H(7) 2.614 .
C(19) H(7) 3.083 3_666
C(19) H(18) 2.055 .
C(20) H(6) 2.048 .
C(20) H(7) 2.053 .
C(20) H(7) 3.397 3_666
C(20) H(8) 3.256 .
C(20) H(10) 3.292 .
C(20) H(14) 3.409 4_455
C(20) H(18) 3.319 .
C(21) H(6) 2.599 .
C(21) H(6) 3.106 3_666
C(21) H(8) 2.013 .
C(21) H(9) 3.266 .
C(21) H(14) 3.396 4_455
C(22) H(6) 3.387 3_666
C(22) H(7) 2.024 .
C(22) H(9) 2.047 .
C(22) H(9) 3.282 3_566
C(22) H(10) 3.260 .
C(22) H(14) 3.298 4_455
C(23) H(7) 3.273 .
C(23) H(8) 2.043 .
C(23) H(8) 3.464 3_566
C(23) H(9) 3.502 3_566
C(23) H(10) 2.022 .
C(23) H(14) 3.479 2_555
C(23) H(14) 3.192 4_455
C(23) H(19) 3.542 2_455
C(23) H(22) 3.557 4_455
C(24) H(8) 3.252 .
C(24) H(9) 2.023 .
C(24) H(14) 3.184 4_455
C(24) H(22) 2.843 4_455
C(25) H(2) 3.560 3_656
C(25) H(6) 3.314 .
C(25) H(7) 3.304 .
C(25) H(9) 3.268 .
C(25) H(10) 2.042 .
C(25) H(13) 3.326 2_555
C(25) H(14) 3.304 4_455
C(25) H(22) 3.250 4_455
C(26) H(2) 2.974 3_656
C(26) H(10) 2.687 .
C(26) H(13) 3.105 2_555
C(26) H(18) 3.321 .
C(26) H(22) 3.525 4_455
C(27) H(3) 2.983 3_656
C(27) H(6) 3.221 4_454
C(27) H(11) 2.056 .
C(27) H(12) 3.245 .
C(28) H(1) 3.434 2_555
C(28) H(12) 2.008 .
C(28) H(15) 3.202 4_455
C(29) H(11) 2.018 .
C(29) H(19) 2.667 .
C(30) H(7) 2.955 4_454
C(30) H(11) 3.299 .
C(30) H(12) 2.057 .
C(30) H(13) 3.314 .
C(30) H(19) 2.052 .
C(30) H(20) 3.318 .
C(31) H(7) 3.015 4_454
C(31) H(8) 3.591 4_454
C(31) H(9) 3.421 2_445
C(31) H(12) 2.670 .
C(31) H(20) 2.042 .
C(31) H(21) 3.254 .
C(32) H(7) 3.168 4_454
C(32) H(8) 3.422 4_454
C(32) H(11) 3.547 2_445
C(32) H(13) 3.274 .
C(32) H(19) 2.032 .
C(32) H(21) 2.038 .
C(33) H(7) 3.258 4_454
C(33) H(13) 2.029 .
C(33) H(19) 3.257 .
C(33) H(20) 2.051 .
C(34) H(7) 3.142 4_454
C(34) H(20) 3.275 .
C(34) H(21) 2.026 .
C(35) H(6) 3.324 4_454
C(35) H(7) 2.966 4_454
C(35) H(12) 3.342 .
C(35) H(13) 2.032 .
C(35) H(19) 3.295 .
C(35) H(21) 3.258 .
C(36) H(8) 3.442 2_545
C(36) H(9) 3.354 2_545
C(36) H(12) 3.422 1_655
C(36) H(14) 2.034 .
C(36) H(16) 1.987 .
C(36) H(22) 3.258 .
C(36) H(23) 3.240 .
C(37) H(2) 3.464 2_655
C(37) H(8) 2.963 2_545
C(37) H(9) 3.148 2_545
C(37) H(12) 3.590 1_655
C(37) H(15) 3.285 .
C(37) H(16) 3.211 .
C(37) H(22) 2.066 .
C(38) H(2) 3.098 2_655
C(38) H(3) 3.297 2_655
C(38) H(8) 3.142 2_545
C(38) H(10) 3.454 4_554
C(38) H(14) 2.091 .
C(38) H(15) 2.000 .
C(38) H(23) 3.194 .
C(39) H(3) 3.041 2_655
C(39) H(5) 3.092 4_454
C(39) H(14) 3.276 .
C(39) H(16) 3.262 .
C(39) H(18) 3.111 4_454
C(39) H(22) 1.977 .
C(39) H(23) 2.030 .
C(40) H(4) 3.518 4_454
C(40) H(5) 2.828 4_454
C(40) H(15) 2.033 .
C(40) H(16) 2.044 .
C(40) H(17) 3.213 2_555
C(40) H(18) 2.757 4_454
C(40) H(22) 3.195 .
C(41) H(14) 3.219 .
C(41) H(15) 3.264 .
C(41) H(17) 3.232 2_555
C(41) H(18) 3.175 4_454
C(41) H(23) 2.044 .
C(42) H(3) 3.166 3_656
C(42) H(4) 3.479 3_656
C(42) H(6) 3.050 4_454
C(42) H(11) 3.327 .
C(42) H(13) 2.676 .
B(1) H(12) 3.416 1_655
B(1) H(16) 2.744 .
B(1) H(19) 3.543 1_655
H(1) C(3) 3.585 3_656
H(1) C(7) 3.246 .
H(1) C(8) 2.002 .
H(1) C(10) 2.046 .
H(1) C(11) 2.645 .
H(1) C(15) 3.302 .
H(1) C(17) 3.122 3_656
H(1) C(18) 2.808 3_656
H(1) C(19) 3.332 3_656
H(1) C(28) 3.434 2_545
H(1) H(2) 2.475 .
H(1) H(11) 3.106 2_545
H(1) H(17) 2.316 .
H(1) H(18) 2.827 3_656
H(2) N(3) 3.442 3_656
H(2) N(4) 3.491 3_656
H(2) C(3) 3.323 3_656
H(2) C(4) 3.102 3_656
H(2) C(9) 2.663 .
H(2) C(10) 2.050 .
H(2) C(12) 2.003 .
H(2) C(13) 3.255 .
H(2) C(15) 3.292 .
H(2) C(17) 3.109 3_656
H(2) C(25) 3.560 3_656
H(2) C(26) 2.974 3_656
H(2) C(37) 3.464 2_645
H(2) C(38) 3.098 2_645
H(2) H(1) 2.475 .
H(2) H(3) 2.298 .
H(2) H(14) 3.578 2_645
H(2) H(22) 2.973 2_645
H(3) N(4) 3.297 3_656
H(3) N(5) 3.354 3_656
H(3) C(5) 3.006 3_656
H(3) C(6) 3.314 3_656
H(3) C(10) 3.269 .
H(3) C(11) 2.008 .
H(3) C(13) 2.049 .
H(3) C(14) 3.255 .
H(3) C(27) 2.983 3_656
H(3) C(38) 3.297 2_645
H(3) C(39) 3.041 2_645
H(3) C(42) 3.166 3_656
H(3) H(2) 2.298 .
H(3) H(4) 2.345 .
H(3) H(4) 3.557 3_756
H(3) H(15) 2.770 2_645
H(3) H(22) 3.186 2_645
H(4) N(6) 3.256 3_656
H(4) C(6) 3.447 3_656
H(4) C(11) 3.249 .
H(4) C(12) 2.050 .
H(4) C(12) 3.476 3_756
H(4) C(13) 3.165 3_756
H(4) C(14) 2.028 .
H(4) C(15) 3.271 .
H(4) C(40) 3.518 4_555
H(4) C(42) 3.479 3_656
H(4) H(3) 2.345 .
H(4) H(3) 3.557 3_756
H(4) H(4) 3.050 3_756
H(4) H(5) 2.321 .
H(4) H(13) 3.559 3_656
H(4) H(23) 3.053 4_555
H(5) N(2) 2.668 .
H(5) C(2) 2.873 .
H(5) C(10) 3.292 .
H(5) C(12) 3.258 .
H(5) C(13) 2.014 .
H(5) C(15) 2.040 .
H(5) C(16) 2.653 .
H(5) C(39) 3.092 4_555
H(5) C(40) 2.828 4_555
H(5) H(4) 2.321 .
H(5) H(15) 2.694 4_555
H(5) H(23) 2.121 4_555
H(6) C(6) 3.598 4_555
H(6) C(17) 3.262 .
H(6) C(18) 2.024 .
H(6) C(20) 2.048 .
H(6) C(21) 2.599 .
H(6) C(21) 3.106 3_666
H(6) C(22) 3.387 3_666
H(6) C(25) 3.314 .
H(6) C(27) 3.221 4_555
H(6) C(35) 3.324 4_555
H(6) C(42) 3.050 4_555
H(6) H(7) 2.415 .
H(6) H(7) 3.101 3_666
H(6) H(8) 3.547 3_666
H(6) H(18) 2.346 .
H(7) C(18) 3.534 3_666
H(7) C(19) 2.614 .
H(7) C(19) 3.083 3_666
H(7) C(20) 2.053 .
H(7) C(20) 3.397 3_666
H(7) C(22) 2.024 .
H(7) C(23) 3.273 .
H(7) C(25) 3.304 .
H(7) C(30) 2.955 4_555
H(7) C(31) 3.015 4_555
H(7) C(32) 3.168 4_555
H(7) C(33) 3.258 4_555
H(7) C(34) 3.142 4_555
H(7) C(35) 2.966 4_555
H(7) H(6) 2.415 .
H(7) H(6) 3.101 3_666
H(7) H(8) 2.315 .
H(7) H(19) 3.517 4_555
H(8) C(20) 3.256 .
H(8) C(21) 2.013 .
H(8) C(23) 2.043 .
H(8) C(23) 3.464 3_566
H(8) C(24) 3.252 .
H(8) C(31) 3.591 4_555
H(8) C(32) 3.422 4_555
H(8) C(36) 3.442 2_555
H(8) C(37) 2.963 2_555
H(8) C(38) 3.142 2_555
H(8) H(6) 3.547 3_666
H(8) H(7) 2.315 .
H(8) H(9) 2.342 .
H(8) H(9) 3.042 3_566
H(8) H(14) 3.068 2_555
H(8) H(18) 3.446 3_666
H(8) H(20) 3.350 4_555
H(8) H(22) 3.320 2_555
H(9) O(1) 3.013 2_555
H(9) N(6) 3.586 2_555
H(9) C(21) 3.266 .
H(9) C(22) 2.047 .
H(9) C(22) 3.282 3_566
H(9) C(23) 3.502 3_566
H(9) C(24) 2.023 .
H(9) C(25) 3.268 .
H(9) C(31) 3.421 2_455
H(9) C(36) 3.354 2_555
H(9) C(37) 3.148 2_555
H(9) H(8) 2.342 .
H(9) H(8) 3.042 3_566
H(9) H(9) 3.426 3_566
H(9) H(10) 2.326 .
H(9) H(14) 2.755 2_555
H(9) H(19) 2.706 2_455
H(9) H(20) 3.593 2_455
H(10) N(4) 2.682 .
H(10) N(6) 3.003 2_555
H(10) C(1) 3.308 2_555
H(10) C(4) 2.901 .
H(10) C(20) 3.292 .
H(10) C(22) 3.260 .
H(10) C(23) 2.022 .
H(10) C(25) 2.042 .
H(10) C(26) 2.687 .
H(10) C(38) 3.454 4_455
H(10) H(9) 2.326 .
H(10) H(17) 3.227 2_555
H(10) H(19) 3.506 2_455
H(10) H(20) 3.093 2_455
H(10) H(22) 2.600 4_455
H(11) N(4) 3.126 .
H(11) C(5) 2.856 .
H(11) C(9) 3.558 2_555
H(11) C(27) 2.056 .
H(11) C(29) 2.018 .
H(11) C(30) 3.299 .
H(11) C(32) 3.547 2_455
H(11) C(42) 3.327 .
H(11) H(1) 3.106 2_555
H(11) H(12) 2.315 .
H(11) H(15) 3.027 4_455
H(11) H(17) 3.453 2_555
H(11) H(20) 2.845 2_455
H(11) H(21) 3.205 2_455
H(11) H(22) 3.514 4_455
H(12) O(1) 2.632 1_455
H(12) N(1) 3.396 1_455
H(12) N(2) 3.281 1_455
H(12) C(2) 3.190 1_455
H(12) C(27) 3.245 .
H(12) C(28) 2.008 .
H(12) C(30) 2.057 .
H(12) C(31) 2.670 .
H(12) C(35) 3.342 .
H(12) C(36) 3.422 1_455
H(12) C(37) 3.590 1_455
H(12) B(1) 3.416 1_455
H(12) H(11) 2.315 .
H(12) H(14) 3.176 1_455
H(12) H(19) 2.486 .
H(12) H(21) 3.533 2_455
H(13) N(6) 2.647 .
H(13) C(4) 3.392 2_545
H(13) C(6) 2.906 .
H(13) C(25) 3.326 2_545
H(13) C(26) 3.105 2_545
H(13) C(30) 3.314 .
H(13) C(32) 3.274 .
H(13) C(33) 2.029 .
H(13) C(35) 2.032 .
H(13) C(42) 2.676 .
H(13) H(4) 3.559 3_656
H(13) H(16) 3.334 2_545
H(13) H(21) 2.324 .
H(14) O(1) 2.507 .
H(14) C(20) 3.409 4_554
H(14) C(21) 3.396 4_554
H(14) C(22) 3.298 4_554
H(14) C(23) 3.479 2_545
H(14) C(23) 3.192 4_554
H(14) C(24) 3.184 4_554
H(14) C(25) 3.304 4_554
H(14) C(36) 2.034 .
H(14) C(38) 2.091 .
H(14) C(39) 3.276 .
H(14) C(41) 3.219 .
H(14) H(2) 3.578 2_655
H(14) H(8) 3.068 2_545
H(14) H(9) 2.755 2_545
H(14) H(12) 3.176 1_655
H(14) H(19) 3.452 1_655
H(14) H(22) 2.391 .
H(15) N(2) 3.219 4_454
H(15) C(12) 3.552 2_655
H(15) C(14) 3.552 4_454
H(15) C(28) 3.202 4_554
H(15) C(37) 3.285 .
H(15) C(38) 2.000 .
H(15) C(40) 2.033 .
H(15) C(41) 3.264 .
H(15) H(3) 2.770 2_655
H(15) H(5) 2.694 4_454
H(15) H(11) 3.027 4_554
H(15) H(18) 3.351 4_454
H(15) H(22) 2.284 .
H(15) H(23) 2.335 .
H(16) O(1) 2.593 .
H(16) N(3) 2.799 .
H(16) N(4) 2.586 .
H(16) N(5) 2.866 .
H(16) C(4) 2.672 .
H(16) C(5) 2.729 .
H(16) C(8) 3.537 2_555
H(16) C(36) 1.987 .
H(16) C(37) 3.211 .
H(16) C(39) 3.262 .
H(16) C(40) 2.044 .
H(16) B(1) 2.744 .
H(16) H(13) 3.334 2_555
H(16) H(17) 2.659 2_555
H(16) H(18) 3.498 4_454
H(16) H(23) 2.348 .
H(17) N(4) 2.897 2_545
H(17) N(6) 3.182 .
H(17) C(1) 2.884 .
H(17) C(5) 3.353 2_545
H(17) C(7) 2.073 .
H(17) C(9) 2.025 .
H(17) C(10) 3.308 .
H(17) C(16) 3.329 .
H(17) C(40) 3.213 2_545
H(17) C(41) 3.232 2_545
H(17) H(1) 2.316 .
H(17) H(10) 3.227 2_545
H(17) H(11) 3.453 2_545
H(17) H(16) 2.659 2_545
H(17) H(18) 3.564 3_656
H(17) H(20) 3.496 1_655
H(17) H(23) 2.618 2_545
H(18) N(2) 3.160 .
H(18) C(3) 2.873 .
H(18) C(9) 3.399 3_656
H(18) C(17) 2.075 .
H(18) C(19) 2.055 .
H(18) C(20) 3.319 .
H(18) C(26) 3.321 .
H(18) C(39) 3.111 4_555
H(18) C(40) 2.757 4_555
H(18) C(41) 3.175 4_555
H(18) H(1) 2.827 3_656
H(18) H(6) 2.346 .
H(18) H(8) 3.446 3_666
H(18) H(15) 3.351 4_555
H(18) H(16) 3.498 4_555
H(18) H(17) 3.564 3_656
H(18) H(23) 2.837 4_555
H(19) O(1) 2.979 1_455
H(19) N(1) 2.876 1_455
H(19) C(1) 3.005 1_455
H(19) C(2) 3.109 1_455
H(19) C(7) 3.017 1_455
H(19) C(16) 3.095 1_455
H(19) C(23) 3.542 2_445
H(19) C(29) 2.667 .
H(19) C(30) 2.052 .
H(19) C(32) 2.032 .
H(19) C(33) 3.257 .
H(19) C(35) 3.295 .
H(19) B(1) 3.543 1_455
H(19) H(7) 3.517 4_454
H(19) H(9) 2.706 2_445
H(19) H(10) 3.506 2_445
H(19) H(12) 2.486 .
H(19) H(14) 3.452 1_455
H(19) H(20) 2.339 .
H(20) C(7) 3.515 1_455
H(20) C(8) 3.311 1_455
H(20) C(30) 3.318 .
H(20) C(31) 2.042 .
H(20) C(33) 2.051 .
H(20) C(34) 3.275 .
H(20) H(8) 3.350 4_454
H(20) H(9) 3.593 2_445
H(20) H(10) 3.093 2_445
H(20) H(11) 2.845 2_445
H(20) H(17) 3.496 1_455
H(20) H(19) 2.339 .
H(20) H(21) 2.347 .
H(20) H(22) 3.318 3_555
H(21) N(3) 3.398 2_545
H(21) C(3) 3.202 2_545
H(21) C(17) 3.232 2_545
H(21) C(31) 3.254 .
H(21) C(32) 2.038 .
H(21) C(34) 2.026 .
H(21) C(35) 3.258 .
H(21) H(11) 3.205 2_445
H(21) H(12) 3.533 2_445
H(21) H(13) 2.324 .
H(21) H(20) 2.347 .
H(22) N(4) 3.022 4_554
H(22) C(4) 3.521 4_554
H(22) C(23) 3.557 4_554
H(22) C(24) 2.843 4_554
H(22) C(25) 3.250 4_554
H(22) C(26) 3.525 4_554
H(22) C(36) 3.258 .
H(22) C(37) 2.066 .
H(22) C(39) 1.977 .
H(22) C(40) 3.195 .
H(22) H(2) 2.973 2_655
H(22) H(3) 3.186 2_655
H(22) H(8) 3.320 2_545
H(22) H(10) 2.600 4_554
H(22) H(11) 3.514 4_554
H(22) H(14) 2.391 .
H(22) H(15) 2.284 .
H(22) H(20) 3.318 3_555
H(23) N(2) 3.249 4_454
H(23) C(8) 2.953 2_555
H(23) C(9) 3.528 2_555
H(23) C(13) 3.350 4_454
H(23) C(14) 2.896 4_454
H(23) C(36) 3.240 .
H(23) C(38) 3.194 .
H(23) C(39) 2.030 .
H(23) C(41) 2.044 .
H(23) H(4) 3.053 4_454
H(23) H(5) 2.121 4_454
H(23) H(15) 2.335 .
H(23) H(16) 2.348 .
H(23) H(17) 2.618 2_555
H(23) H(18) 2.837 4_454

loop_
_geom_torsion_atom_site_label_1
_geom_torsion_atom_site_label_2
_geom_torsion_atom_site_label_3
_geom_torsion_atom_site_label_4
_geom_torsion
C(36) O(1) B(1) N(1) 167.5(3)
C(36) O(1) B(1) N(3) -74.1(5)
C(36) O(1) B(1) N(5) 51.8(6)
B(1) O(1) C(36) C(37) -167.4(4)
B(1) O(1) C(36) C(41) 15.6(7)
C(1) N(1) C(2) N(2) -158.8(4)
C(1) N(1) C(2) C(16) 12.2(4)
C(2) N(1) C(1) N(6) 157.5(3)
C(2) N(1) C(1) C(7) -12.5(4)
C(1) N(1) B(1) O(1) -92.3(4)
C(1) N(1) B(1) N(3) 142.0(4)
C(1) N(1) B(1) N(5) 31.6(5)
B(1) N(1) C(1) N(6) -18.3(6)
B(1) N(1) C(1) C(7) 171.7(3)
C(2) N(1) B(1) O(1) 92.2(4)
C(2) N(1) B(1) N(3) -33.5(5)
C(2) N(1) B(1) N(5) -143.9(3)
B(1) N(1) C(2) N(2) 17.2(6)
B(1) N(1) C(2) C(16) -171.8(3)
C(2) N(2) C(3) N(3) -11.4(6)
C(2) N(2) C(3) C(17) 154.0(4)
C(3) N(2) C(2) N(1) 7.9(6)
C(3) N(2) C(2) C(16) -160.3(4)
C(3) N(3) C(4) N(4) -154.7(3)
C(3) N(3) C(4) C(26) 13.4(4)
C(4) N(3) C(3) N(2) 155.5(4)
C(4) N(3) C(3) C(17) -13.3(4)
C(3) N(3) B(1) O(1) -89.8(5)
C(3) N(3) B(1) N(1) 29.9(5)
C(3) N(3) B(1) N(5) 139.0(3)
B(1) N(3) C(3) N(2) -9.9(6)
B(1) N(3) C(3) C(17) -178.7(3)
C(4) N(3) B(1) O(1) 106.6(4)
C(4) N(3) B(1) N(1) -133.6(4)
C(4) N(3) B(1) N(5) -24.6(5)
B(1) N(3) C(4) N(4) 10.4(6)
B(1) N(3) C(4) C(26) 178.4(3)
C(4) N(4) C(5) N(5) -8.2(6)
C(4) N(4) C(5) C(27) 154.5(4)
C(5) N(4) C(4) N(3) 8.3(5)
C(5) N(4) C(4) C(26) -156.5(4)
C(5) N(5) C(6) N(6) -155.1(3)
C(5) N(5) C(6) C(42) 13.1(4)
C(6) N(5) C(5) N(4) 152.4(3)
C(6) N(5) C(5) C(27) -13.9(4)
C(5) N(5) B(1) O(1) -107.4(4)
C(5) N(5) B(1) N(1) 134.6(4)
C(5) N(5) B(1) N(3) 24.2(5)
B(1) N(5) C(5) N(4) -10.1(6)
B(1) N(5) C(5) C(27) -176.4(3)
C(6) N(5) B(1) O(1) 92.0(5)
C(6) N(5) B(1) N(1) -26.0(5)
C(6) N(5) B(1) N(3) -136.4(3)
B(1) N(5) C(6) N(6) 7.5(6)
B(1) N(5) C(6) C(42) 175.6(3)
C(1) N(6) C(6) N(5) 10.9(5)
C(1) N(6) C(6) C(42) -154.2(4)
C(6) N(6) C(1) N(1) -5.9(5)
C(6) N(6) C(1) C(7) 161.1(4)
N(1) C(1) C(7) C(8) -171.7(4)
N(1) C(1) C(7) C(16) 7.5(4)
N(6) C(1) C(7) C(8) 19.6(8)
N(6) C(1) C(7) C(16) -161.2(4)
N(1) C(2) C(16) C(7) -6.6(4)
N(1) C(2) C(16) C(15) 173.9(4)
N(2) C(2) C(16) C(7) 163.0(4)
N(2) C(2) C(16) C(15) -16.4(8)
N(2) C(3) C(17) C(18) 15.3(8)
N(2) C(3) C(17) C(26) -159.5(4)
N(3) C(3) C(17) C(18) -177.4(4)
N(3) C(3) C(17) C(26) 7.8(4)
N(3) C(4) C(26) C(17) -7.7(4)
N(3) C(4) C(26) C(25) 174.7(4)
N(4) C(4) C(26) C(17) 158.8(4)
N(4) C(4) C(26) C(25) -18.7(8)
N(4) C(5) C(27) C(28) 20.8(7)
N(4) C(5) C(27) C(42) -156.2(4)
N(5) C(5) C(27) C(28) -174.2(4)
N(5) C(5) C(27) C(42) 8.8(4)
N(5) C(6) C(42) C(27) -6.9(4)
N(5) C(6) C(42) C(35) 174.8(4)
N(6) C(6) C(42) C(27) 160.2(4)
N(6) C(6) C(42) C(35) -18.1(7)
C(1) C(7) C(8) C(9) 177.6(4)
C(1) C(7) C(16) C(2) -0.5(4)
C(1) C(7) C(16) C(15) 179.1(3)
C(8) C(7) C(16) C(2) 178.8(3)
C(8) C(7) C(16) C(15) -1.7(6)
C(16) C(7) C(8) C(9) -1.5(6)
C(7) C(8) C(9) C(10) 3.1(6)
C(8) C(9) C(10) C(11) 178.5(4)
C(8) C(9) C(10) C(15) -1.4(7)
C(9) C(10) C(11) C(12) -178.5(4)
C(9) C(10) C(15) C(14) -179.6(4)
C(9) C(10) C(15) C(16) -1.8(6)
C(11) C(10) C(15) C(14) 0.5(6)
C(11) C(10) C(15) C(16) 178.3(4)
C(15) C(10) C(11) C(12) 1.4(7)
C(10) C(11) C(12) C(13) -1.7(7)
C(11) C(12) C(13) C(14) 0.1(5)
C(12) C(13) C(14) C(15) 1.8(6)
C(13) C(14) C(15) C(10) -2.1(6)
C(13) C(14) C(15) C(16) -179.7(4)
C(10) C(15) C(16) C(2) -177.3(4)
C(10) C(15) C(16) C(7) 3.3(6)
C(14) C(15) C(16) C(2) 0.3(7)
C(14) C(15) C(16) C(7) -179.1(4)
C(3) C(17) C(18) C(19) -175.0(4)
C(3) C(17) C(26) C(4) -0.1(3)
C(3) C(17) C(26) C(25) 177.7(3)
C(18) C(17) C(26) C(4) -175.5(4)
C(18) C(17) C(26) C(25) 2.4(6)
C(26) C(17) C(18) C(19) -0.8(6)
C(17) C(18) C(19) C(20) -1.9(6)
C(18) C(19) C(20) C(21) -177.3(4)
C(18) C(19) C(20) C(25) 3.0(7)
C(19) C(20) C(21) C(22) 178.8(4)
C(19) C(20) C(25) C(24) 179.9(3)
C(19) C(20) C(25) C(26) -1.3(6)
C(21) C(20) C(25) C(24) 0.2(5)
C(21) C(20) C(25) C(26) 178.9(4)
C(25) C(20) C(21) C(22) -1.4(6)
C(20) C(21) C(22) C(23) 1.6(7)
C(21) C(22) C(23) C(24) -0.4(7)
C(22) C(23) C(24) C(25) -0.9(6)
C(23) C(24) C(25) C(20) 1.0(6)
C(23) C(24) C(25) C(26) -177.7(4)
C(20) C(25) C(26) C(4) 175.9(4)
C(20) C(25) C(26) C(17) -1.3(6)
C(24) C(25) C(26) C(4) -5.4(7)
C(24) C(25) C(26) C(17) 177.4(4)
C(5) C(27) C(28) C(29) -179.8(3)
C(5) C(27) C(42) C(6) -1.2(4)
C(5) C(27) C(42) C(35) 177.3(3)
C(28) C(27) C(42) C(6) -178.6(3)
C(28) C(27) C(42) C(35) -0.1(4)
C(42) C(27) C(28) C(29) -3.1(6)
C(27) C(28) C(29) C(30) 4.4(6)
C(28) C(29) C(30) C(31) -179.3(4)
C(28) C(29) C(30) C(35) -2.5(6)
C(29) C(30) C(31) C(32) 179.5(4)
C(29) C(30) C(35) C(34) 178.7(4)
C(29) C(30) C(35) C(42) -0.7(5)
C(31) C(30) C(35) C(34) -4.3(6)
C(31) C(30) C(35) C(42) 176.2(3)
C(35) C(30) C(31) C(32) 2.6(6)
C(30) C(31) C(32) C(33) 1.8(6)
C(31) C(32) C(33) C(34) -4.6(7)
C(32) C(33) C(34) C(35) 2.9(7)
C(33) C(34) C(35) C(30) 1.7(6)
C(33) C(34) C(35) C(42) -178.9(4)
C(30) C(35) C(42) C(6) 180.0(3)
C(30) C(35) C(42) C(27) 2.0(5)
C(34) C(35) C(42) C(6) 0.6(7)
C(34) C(35) C(42) C(27) -177.4(4)
O(1) C(36) C(37) C(38) 175.5(4)
O(1) C(36) C(41) C(40) -177.1(4)
C(37) C(36) C(41) C(40) 6.1(7)
C(41) C(36) C(37) C(38) -7.4(7)
C(36) C(37) C(38) C(39) 3.2(7)
C(37) C(38) C(39) C(40) 2.5(8)
C(38) C(39) C(40) C(41) -4.1(8)
C(39) C(40) C(41) C(36) -0.2(6)
